data_7227055
loop_
_publ_author_name
'Feng, S. S.'
'Zheng, J. F.'
'Lu, L. P.'
'Lu, H. G.'
'Gao, Z. Q.'
'Dong, Y. H.'

_publ_section_title
;
 Metal-responsive activation of C--O and C--C bonds of an aromatic vicinal
 diol in hydrothermal conditions: synthesis, structure, mechanism and
 magnetic properties
;
_journal_issue 47
_journal_name_full CrystEngComm
_journal_page_first 9077
_journal_paper_doi 10.1039/C6CE01708H
_journal_volume 18
_journal_year 2016
_chemical_formula_moiety '[Co5(H2L)6] (NO3)1.5 (OH)2.5 1.5H2O'
_chemical_formula_sum 'C96 H71.5 Co5 N25.5 O14.5'
_chemical_formula_weight 2108.93
_space_group_crystal_system monoclinic
_space_group_IT_number 14
_space_group_name_Hall '-P 2yn'
_space_group_name_H-M_alt 'P 1 21/n 1'
_symmetry_space_group_name_Hall '-P 2yn'
_symmetry_space_group_name_H-M 'P 1 21/n 1'
_atom_sites_solution_hydrogens geom
_audit_creation_method SHELXL-2014/7
_audit_update_record
;
2016-11-03 deposited with the CCDC.
2016-11-09 downloaded from the CCDC.
;
_cell_angle_alpha 90
_cell_angle_beta 99.374(2)
_cell_angle_gamma 90
_cell_formula_units_Z 4
_cell_length_a 13.5550(14)
_cell_length_b 26.637(3)
_cell_length_c 28.386(3)
_cell_measurement_reflns_used 3340
_cell_measurement_temperature 298(2)
_cell_measurement_theta_max 24.935
_cell_measurement_theta_min 2.396
_cell_volume 10112.3(19)
_computing_structure_refinement 'SHELXL-2014/7 (Sheldrick, 2014)'
_diffrn_ambient_temperature 298(2)
_diffrn_measured_fraction_theta_full 0.997
_diffrn_measured_fraction_theta_max 0.934
_diffrn_measurement_device_type CCD
_diffrn_radiation_type MoK\a
_diffrn_radiation_wavelength 0.71073
_diffrn_reflns_av_R_equivalents 0.1434
_diffrn_reflns_av_unetI/netI 0.3061
_diffrn_reflns_Laue_measured_fraction_full 0.997
_diffrn_reflns_Laue_measured_fraction_max 0.934
_diffrn_reflns_limit_h_max 17
_diffrn_reflns_limit_h_min -18
_diffrn_reflns_limit_k_max 35
_diffrn_reflns_limit_k_min -26
_diffrn_reflns_limit_l_max 37
_diffrn_reflns_limit_l_min -32
_diffrn_reflns_number 61419
_diffrn_reflns_point_group_measured_fraction_full 0.997
_diffrn_reflns_point_group_measured_fraction_max 0.934
_diffrn_reflns_theta_full 25.242
_diffrn_reflns_theta_max 28.407
_diffrn_reflns_theta_min 1.454
_exptl_absorpt_coefficient_mu 0.877
_exptl_absorpt_correction_T_max 0.8001
_exptl_absorpt_correction_T_min 0.7347
_exptl_absorpt_correction_type multi-scan
_exptl_absorpt_process_details sadabs
_exptl_crystal_colour red
_exptl_crystal_density_diffrn 1.385
_exptl_crystal_description block
_exptl_crystal_F_000 4308
_exptl_crystal_preparation ', Magnetic properties'
_exptl_crystal_size_max 0.380
_exptl_crystal_size_mid 0.300
_exptl_crystal_size_min 0.270
_refine_diff_density_max 0.375
_refine_diff_density_min -0.292
_refine_diff_density_rms 0.068
_refine_ls_extinction_method none
_refine_ls_goodness_of_fit_ref 0.642
_refine_ls_hydrogen_treatment constr
_refine_ls_matrix_type full
_refine_ls_number_parameters 1108
_refine_ls_number_reflns 23694
_refine_ls_number_restraints 0
_refine_ls_restrained_S_all 0.642
_refine_ls_R_factor_all 0.2395
_refine_ls_R_factor_gt 0.0637
_refine_ls_shift/su_max 0.002
_refine_ls_shift/su_mean 0.000
_refine_ls_structure_factor_coef Fsqd
_refine_ls_weighting_details 'w=1/[\s^2^(Fo^2^)+(0.0533P)^2^] where P=(Fo^2^+2Fc^2^)/3'
_refine_ls_weighting_scheme calc
_refine_ls_wR_factor_gt 0.1295
_refine_ls_wR_factor_ref 0.1641
_reflns_Friedel_coverage 0.000
_reflns_number_gt 4985
_reflns_number_total 23694
_reflns_threshold_expression 'I > 2\s(I)'
_cod_data_source_file c6ce01708h2.cif
_cod_data_source_block complex_1
_cod_depositor_comments 'Adding full bibliography for 7227055--7227060.cif.'
_cod_original_cell_volume 10112.4(18)
_cod_original_formula_sum 'C96 H71.50 Co5 N25.50 O14.50'
_cod_database_code 7227055
_shelx_shelxl_version_number 2014/7
_shelx_space_group_comment
;
The symmetry employed for this shelxl refinement is uniquely defined
by the following loop, which should always be used as a source of
symmetry information in preference to the above space-group names.
They are only intended as comments.
;
_shelx_estimated_absorpt_t_min 0.732
_shelx_estimated_absorpt_t_max 0.798

loop_
_space_group_symop_operation_xyz
'x, y, z'
'-x+1/2, y+1/2, -z+1/2'
'-x, -y, -z'
'x-1/2, -y-1/2, z-1/2'

loop_
_atom_site_label
_atom_site_type_symbol
_atom_site_fract_x
_atom_site_fract_y
_atom_site_fract_z
_atom_site_U_iso_or_equiv
_atom_site_adp_type
_atom_site_occupancy
_atom_site_site_symmetry_order
_atom_site_calc_flag
_atom_site_refinement_flags_posn
_atom_site_refinement_flags_adp
Co1 Co 0.47661(6) 0.40787(3) 0.64610(3) 0.0580(3) Uani 1 1 d . .
Co2 Co 0.45992(7) 0.30436(3) 0.81116(3) 0.0738(3) Uani 1 1 d . .
Co3 Co 0.49470(7) 0.43043(3) 0.77360(3) 0.0688(3) Uani 1 1 d . .
Co4 Co 0.62290(7) 0.31503(3) 0.72201(3) 0.0730(3) Uani 1 1 d . .
Co5 Co 0.30762(7) 0.32393(3) 0.69606(3) 0.0685(3) Uani 1 1 d . .
N1 N 0.3415(4) 0.44195(17) 0.61523(17) 0.0588(14) Uani 1 1 d . .
N2 N 0.2092(4) 0.48879(19) 0.62529(19) 0.0667(15) Uani 1 1 d . .
H2 H 0.1683 0.5059 0.6391 0.080 Uiso 1 1 calc R U
N3 N 0.3964(4) 0.46654(19) 0.80552(17) 0.0677(15) Uani 1 1 d . .
N4 N 0.2616(5) 0.5137(2) 0.81143(19) 0.096(2) Uani 1 1 d . .
H4 H 0.2062 0.5296 0.8035 0.115 Uiso 1 1 calc R U
N5 N 0.5720(4) 0.4692(2) 0.64639(17) 0.0648(15) Uani 1 1 d . .
N6 N 0.7230(4) 0.5036(2) 0.66842(18) 0.0697(15) Uani 1 1 d . .
H6 H 0.7840 0.5067 0.6823 0.084 Uiso 1 1 calc R U
N7 N 0.7541(4) 0.3264(2) 0.76063(18) 0.0708(16) Uani 1 1 d . .
N8 N 0.8958(5) 0.3674(3) 0.7907(2) 0.109(2) Uani 1 1 d . .
H8 H 0.9394 0.3911 0.7954 0.131 Uiso 1 1 calc R U
N9 N 0.5223(4) 0.36740(19) 0.59040(16) 0.0554(13) Uani 1 1 d . .
N10 N 0.5278(4) 0.29253(19) 0.55373(17) 0.0713(16) Uani 1 1 d . .
H10 H 0.5140 0.2618 0.5458 0.086 Uiso 1 1 calc R U
N11 N 0.2621(4) 0.2567(2) 0.67122(18) 0.0689(15) Uani 1 1 d . .
N12 N 0.2412(5) 0.1929(2) 0.61830(19) 0.094(2) Uani 1 1 d . .
H12 H 0.2503 0.1737 0.5950 0.113 Uiso 1 1 calc R U
N13 N 0.5880(5) 0.2851(2) 0.85868(18) 0.0772(17) Uani 1 1 d . .
N14 N 0.7249(5) 0.3134(3) 0.9056(2) 0.108(2) Uani 1 1 d . .
H14 H 0.7734 0.3332 0.9165 0.129 Uiso 1 1 calc R U
N15 N 0.6165(4) 0.4726(2) 0.79069(18) 0.0718(16) Uani 1 1 d . .
N16 N 0.7683(5) 0.4936(3) 0.8307(2) 0.119(2) Uani 1 1 d . .
H16 H 0.8250 0.4918 0.8493 0.143 Uiso 1 1 calc R U
N17 N 0.3888(4) 0.2358(2) 0.79927(18) 0.0751(17) Uani 1 1 d . .
N18 N 0.3711(4) 0.1632(2) 0.7573(2) 0.0948(19) Uani 1 1 d . .
H18 H 0.3808 0.1405 0.7370 0.114 Uiso 1 1 calc R U
N19 N 0.6463(4) 0.2620(2) 0.67602(17) 0.0730(16) Uani 1 1 d . .
N20 N 0.6238(5) 0.1887(2) 0.6382(2) 0.100(2) Uani 1 1 d . .
H20 H 0.5989 0.1599 0.6292 0.120 Uiso 1 1 calc R U
N21 N 0.3837(5) 0.3393(2) 0.8610(2) 0.0775(17) Uani 1 1 d . .
N22 N 0.2512(5) 0.3839(2) 0.8740(2) 0.100(2) Uani 1 1 d . .
H22 H 0.1945 0.3991 0.8683 0.120 Uiso 1 1 calc R U
N23 N 0.1810(4) 0.3639(2) 0.6826(2) 0.0700(16) Uani 1 1 d . .
N24 N 0.0493(5) 0.4060(2) 0.6980(3) 0.102(2) Uani 1 1 d . .
H24 H 0.0105 0.4228 0.7133 0.122 Uiso 1 1 calc R U
O1 O 0.4146(3) 0.43368(14) 0.70852(12) 0.0605(11) Uani 1 1 d . .
O2 O 0.6093(3) 0.38578(15) 0.69756(13) 0.0675(12) Uani 1 1 d . .
O3 O 0.4072(3) 0.33431(14) 0.65271(12) 0.0612(11) Uani 1 1 d . .
O4 O 0.5547(3) 0.36936(16) 0.80638(13) 0.0707(12) Uani 1 1 d . .
O5 O 0.5167(3) 0.27708(16) 0.74801(13) 0.0743(13) Uani 1 1 d . .
O6 O 0.3350(3) 0.34037(15) 0.76498(13) 0.0739(13) Uani 1 1 d . .
C1 C 0.3317(5) 0.4611(2) 0.6981(2) 0.0573(17) Uani 1 1 d . .
C2 C 0.2924(5) 0.4644(2) 0.6477(2) 0.0542(16) Uani 1 1 d . .
C3 C 0.2858(5) 0.4525(2) 0.5706(2) 0.0603(17) Uani 1 1 d . .
C4 C 0.3028(5) 0.4379(2) 0.5244(2) 0.0683(19) Uani 1 1 d . .
H4A H 0.3583 0.4191 0.5198 0.082 Uiso 1 1 calc R U
C5 C 0.2320(7) 0.4534(3) 0.4871(2) 0.089(2) Uani 1 1 d . .
H5 H 0.2398 0.4444 0.4562 0.106 Uiso 1 1 calc R U
C6 C 0.1481(6) 0.4822(3) 0.4933(3) 0.093(2) Uani 1 1 d . .
H6A H 0.1017 0.4913 0.4669 0.112 Uiso 1 1 calc R U
C7 C 0.1340(5) 0.4972(3) 0.5390(3) 0.083(2) Uani 1 1 d . .
H7 H 0.0798 0.5172 0.5431 0.100 Uiso 1 1 calc R U
C8 C 0.2023(5) 0.4815(3) 0.5780(2) 0.0597(18) Uani 1 1 d . .
C9 C 0.2811(5) 0.4842(2) 0.7301(2) 0.0674(19) Uani 1 1 d . .
H9 H 0.2207 0.4994 0.7176 0.081 Uiso 1 1 calc R U
C10 C 0.3114(5) 0.4875(3) 0.7815(2) 0.0636(18) Uani 1 1 d . .
C11 C 0.4003(5) 0.48273(19) 0.85205(15) 0.078(2) Uani 1 1 d G .
C12 C 0.4747(4) 0.4763(2) 0.8915(2) 0.110(3) Uani 1 1 d G .
H12A H 0.5317 0.4579 0.8887 0.132 Uiso 1 1 calc R U
C13 C 0.4639(5) 0.4975(2) 0.93513(17) 0.162(4) Uani 1 1 d G .
H13 H 0.5136 0.4932 0.9615 0.194 Uiso 1 1 calc R U
C14 C 0.3787(6) 0.5251(2) 0.93930(17) 0.163(4) Uani 1 1 d G .
H14A H 0.3714 0.5393 0.9685 0.195 Uiso 1 1 calc R U
C15 C 0.3043(4) 0.5315(2) 0.8999(2) 0.123(3) Uani 1 1 d G .
H15 H 0.2473 0.5500 0.9026 0.147 Uiso 1 1 calc R U
C16 C 0.3151(4) 0.5103(2) 0.85623(19) 0.096(3) Uani 1 1 d G .
C17 C 0.6870(6) 0.4188(3) 0.7012(3) 0.074(2) Uani 1 1 d . .
C18 C 0.6615(5) 0.4622(3) 0.6720(2) 0.0583(17) Uani 1 1 d . .
C19 C 0.5746(6) 0.5158(3) 0.6240(2) 0.0632(18) Uani 1 1 d . .
C20 C 0.5011(5) 0.5425(3) 0.5944(2) 0.074(2) Uani 1 1 d . .
H20A H 0.4371 0.5292 0.5860 0.088 Uiso 1 1 calc R U
C21 C 0.5245(6) 0.5890(3) 0.5776(2) 0.086(2) Uani 1 1 d . .
H21 H 0.4764 0.6060 0.5563 0.104 Uiso 1 1 calc R U
C22 C 0.6163(7) 0.6108(3) 0.5912(3) 0.086(2) Uani 1 1 d . .
H22A H 0.6288 0.6426 0.5800 0.104 Uiso 1 1 calc R U
C23 C 0.6898(6) 0.5860(3) 0.6213(3) 0.084(2) Uani 1 1 d . .
H23 H 0.7525 0.6006 0.6300 0.101 Uiso 1 1 calc R U
C24 C 0.6694(6) 0.5385(3) 0.6390(2) 0.0691(19) Uani 1 1 d . .
C25 C 0.7763(5) 0.4117(3) 0.7295(2) 0.076(2) Uani 1 1 d . .
H25 H 0.8232 0.4371 0.7296 0.092 Uiso 1 1 calc R U
C26 C 0.8073(5) 0.3681(3) 0.7601(2) 0.074(2) Uani 1 1 d . .
C27 C 0.8153(5) 0.2961(3) 0.79232(16) 0.088(2) Uani 1 1 d G .
C28 C 0.7988(5) 0.2472(3) 0.8063(2) 0.121(3) Uani 1 1 d G .
H28 H 0.7412 0.2302 0.7928 0.145 Uiso 1 1 calc R U
C29 C 0.8684(7) 0.22369(19) 0.8407(3) 0.156(4) Uani 1 1 d G .
H29 H 0.8574 0.1910 0.8500 0.187 Uiso 1 1 calc R U
C30 C 0.9545(6) 0.2491(3) 0.86097(19) 0.181(6) Uani 1 1 d G .
H30 H 1.0011 0.2334 0.8839 0.217 Uiso 1 1 calc R U
C31 C 0.9710(4) 0.2980(3) 0.8470(2) 0.166(4) Uani 1 1 d G .
H31 H 1.0286 0.3149 0.8605 0.199 Uiso 1 1 calc R U
C32 C 0.9014(6) 0.32144(19) 0.8126(2) 0.109(3) Uani 1 1 d G .
C33 C 0.4175(5) 0.3012(2) 0.6180(2) 0.0570(17) Uani 1 1 d . .
C34 C 0.4895(5) 0.3196(3) 0.5878(2) 0.0572(17) Uani 1 1 d . .
C35 C 0.5875(5) 0.3702(3) 0.5573(2) 0.0587(17) Uani 1 1 d . .
C36 C 0.6435(4) 0.4117(3) 0.5455(2) 0.072(2) Uani 1 1 d . .
H36 H 0.6394 0.4427 0.5600 0.087 Uiso 1 1 calc R U
C37 C 0.7043(6) 0.4045(3) 0.5119(3) 0.099(3) Uani 1 1 d . .
H37 H 0.7418 0.4313 0.5033 0.119 Uiso 1 1 calc R U
C38 C 0.7109(5) 0.3571(4) 0.4900(2) 0.092(3) Uani 1 1 d . .
H38 H 0.7542 0.3537 0.4679 0.110 Uiso 1 1 calc R U
C39 C 0.6564(5) 0.3157(3) 0.4998(2) 0.082(2) Uani 1 1 d . .
H39 H 0.6608 0.2849 0.4849 0.099 Uiso 1 1 calc R U
C40 C 0.5930(5) 0.3238(3) 0.5344(2) 0.074(2) Uani 1 1 d . .
C41 C 0.3692(5) 0.2565(2) 0.6081(2) 0.0653(18) Uani 1 1 d . .
H41 H 0.3862 0.2379 0.5830 0.078 Uiso 1 1 calc R U
C42 C 0.2939(5) 0.2355(3) 0.6331(2) 0.0649(19) Uani 1 1 d . .
C43 C 0.1840(4) 0.2256(2) 0.6804(2) 0.082(2) Uani 1 1 d G .
C44 C 0.1207(5) 0.2296(2) 0.71408(18) 0.107(3) Uani 1 1 d G .
H44 H 0.1289 0.2557 0.7361 0.128 Uiso 1 1 calc R U
C45 C 0.0450(4) 0.1945(3) 0.7149(2) 0.133(3) Uani 1 1 d G .
H45 H 0.0027 0.1972 0.7374 0.159 Uiso 1 1 calc R U
C46 C 0.0327(4) 0.1555(2) 0.6819(3) 0.153(4) Uani 1 1 d G .
H46 H -0.0179 0.1320 0.6824 0.183 Uiso 1 1 calc R U
C47 C 0.0961(6) 0.15154(19) 0.6482(2) 0.128(3) Uani 1 1 d G .
H47 H 0.0879 0.1254 0.6262 0.153 Uiso 1 1 calc R U
C48 C 0.1717(4) 0.1866(3) 0.64742(18) 0.097(3) Uani 1 1 d G .
C49 C 0.6376(6) 0.3700(3) 0.8402(2) 0.074(2) Uani 1 1 d . .
C50 C 0.6501(7) 0.3229(4) 0.8680(3) 0.083(2) Uani 1 1 d . .
C51 C 0.6239(5) 0.2490(2) 0.89221(16) 0.089(3) Uani 1 1 d G .
C52 C 0.5859(4) 0.2017(3) 0.8995(2) 0.108(3) Uani 1 1 d G .
H52 H 0.5297 0.1899 0.8793 0.129 Uiso 1 1 calc R U
C53 C 0.6321(5) 0.17185(18) 0.9368(2) 0.142(4) Uani 1 1 d G .
H53 H 0.6067 0.1402 0.9417 0.170 Uiso 1 1 calc R U
C54 C 0.7162(5) 0.1894(3) 0.96699(17) 0.176(6) Uani 1 1 d G .
H54 H 0.7471 0.1695 0.9920 0.212 Uiso 1 1 calc R U
C55 C 0.7541(4) 0.2367(3) 0.9597(2) 0.140(4) Uani 1 1 d G .
H55 H 0.8104 0.2485 0.9799 0.168 Uiso 1 1 calc R U
C56 C 0.7080(5) 0.26655(19) 0.9223(2) 0.101(3) Uani 1 1 d G .
C57 C 0.7049(6) 0.4090(3) 0.8480(2) 0.083(2) Uani 1 1 d . .
H57 H 0.7617 0.4044 0.8708 0.100 Uiso 1 1 calc R U
C58 C 0.6936(6) 0.4569(3) 0.8230(3) 0.087(2) Uani 1 1 d . .
C59 C 0.6368(5) 0.52066(18) 0.7773(2) 0.080(2) Uani 1 1 d G .
C60 C 0.5835(4) 0.5543(3) 0.74539(18) 0.085(2) Uani 1 1 d G .
H60 H 0.5208 0.5456 0.7290 0.101 Uiso 1 1 calc R U
C61 C 0.6240(6) 0.6011(2) 0.73803(18) 0.115(3) Uani 1 1 d G .
H61 H 0.5883 0.6236 0.7167 0.138 Uiso 1 1 calc R U
C62 C 0.7177(6) 0.61415(19) 0.7625(3) 0.143(4) Uani 1 1 d G .
H62 H 0.7448 0.6454 0.7576 0.172 Uiso 1 1 calc R U
C63 C 0.7710(4) 0.5805(3) 0.7944(2) 0.152(4) Uani 1 1 d G .
H63 H 0.8338 0.5892 0.8108 0.183 Uiso 1 1 calc R U
C64 C 0.7306(5) 0.5337(3) 0.80176(18) 0.115(3) Uani 1 1 d G .
C65 C 0.4889(5) 0.2296(3) 0.7344(2) 0.074(2) Uani 1 1 d . .
C66 C 0.4180(5) 0.2091(3) 0.7640(3) 0.0687(19) Uani 1 1 d . .
C67 C 0.3163(3) 0.2051(2) 0.8162(2) 0.080(2) Uani 1 1 d G .
C68 C 0.2600(4) 0.2133(2) 0.85221(17) 0.098(3) Uani 1 1 d G .
H68 H 0.2676 0.2430 0.8697 0.118 Uiso 1 1 calc R U
C69 C 0.1923(4) 0.1771(3) 0.86215(17) 0.136(4) Uani 1 1 d G .
H69 H 0.1547 0.1826 0.8863 0.163 Uiso 1 1 calc R U
C70 C 0.1810(4) 0.1328(2) 0.8360(2) 0.140(4) Uani 1 1 d G .
H70 H 0.1357 0.1086 0.8427 0.168 Uiso 1 1 calc R U
C71 C 0.2373(5) 0.12457(18) 0.8000(2) 0.118(3) Uani 1 1 d G .
H71 H 0.2297 0.0949 0.7825 0.142 Uiso 1 1 calc R U
C72 C 0.3049(4) 0.1607(2) 0.79004(16) 0.087(2) Uani 1 1 d G .
C73 C 0.5210(5) 0.2023(3) 0.7007(2) 0.082(2) Uani 1 1 d . .
H73 H 0.4942 0.1703 0.6954 0.099 Uiso 1 1 calc R U
C74 C 0.5932(6) 0.2176(3) 0.6718(2) 0.074(2) Uani 1 1 d . .
C75 C 0.7151(6) 0.2586(3) 0.6439(3) 0.076(2) Uani 1 1 d . .
C76 C 0.7860(6) 0.2928(3) 0.6347(3) 0.100(2) Uani 1 1 d . .
H76 H 0.7926 0.3243 0.6491 0.120 Uiso 1 1 calc R U
C77 C 0.8488(6) 0.2770(4) 0.6014(3) 0.119(3) Uani 1 1 d . .
H77 H 0.9015 0.2974 0.5961 0.143 Uiso 1 1 calc R U
C78 C 0.8329(9) 0.2316(4) 0.5769(4) 0.156(5) Uani 1 1 d . .
H78 H 0.8732 0.2231 0.5546 0.188 Uiso 1 1 calc R U
C79 C 0.7592(9) 0.1994(4) 0.5851(4) 0.153(4) Uani 1 1 d . .
H79 H 0.7476 0.1697 0.5678 0.184 Uiso 1 1 calc R U
C80 C 0.7010(7) 0.2119(3) 0.6203(3) 0.091(2) Uani 1 1 d . .
C81 C 0.2655(6) 0.3611(3) 0.7879(3) 0.074(2) Uani 1 1 d . .
C82 C 0.2990(6) 0.3618(3) 0.8406(3) 0.076(2) Uani 1 1 d . .
C83 C 0.3939(7) 0.3504(3) 0.9096(3) 0.092(2) Uani 1 1 d . .
C84 C 0.4702(7) 0.3371(3) 0.9481(3) 0.112(3) Uani 1 1 d . .
H84 H 0.5239 0.3172 0.9431 0.135 Uiso 1 1 calc R U
C85 C 0.4624(8) 0.3546(4) 0.9933(3) 0.128(3) Uani 1 1 d . .
H85 H 0.5143 0.3487 1.0184 0.154 Uiso 1 1 calc R U
C86 C 0.3785(9) 0.3808(4) 1.0016(3) 0.139(4) Uani 1 1 d . .
H86 H 0.3741 0.3904 1.0327 0.167 Uiso 1 1 calc R U
C87 C 0.2997(7) 0.3935(3) 0.9647(3) 0.122(3) Uani 1 1 d . .
H87 H 0.2441 0.4113 0.9708 0.146 Uiso 1 1 calc R U
C88 C 0.3090(7) 0.3778(3) 0.9180(3) 0.091(3) Uani 1 1 d . .
C89 C 0.1757(6) 0.3814(3) 0.7682(3) 0.083(2) Uani 1 1 d . .
H89 H 0.1361 0.3950 0.7889 0.100 Uiso 1 1 calc R U
C90 C 0.1377(6) 0.3832(3) 0.7177(3) 0.075(2) Uani 1 1 d . .
C91 C 0.1161(6) 0.3704(3) 0.6401(3) 0.0674(19) Uani 1 1 d . .
C92 C 0.1232(6) 0.3572(3) 0.5933(3) 0.086(2) Uani 1 1 d . .
H92 H 0.1779 0.3398 0.5857 0.103 Uiso 1 1 calc R U
C93 C 0.0422(7) 0.3719(3) 0.5581(3) 0.100(3) Uani 1 1 d . .
H93 H 0.0441 0.3632 0.5265 0.120 Uiso 1 1 calc R U
C94 C -0.0380(7) 0.3980(3) 0.5677(4) 0.116(3) Uani 1 1 d . .
H94 H -0.0895 0.4058 0.5429 0.140 Uiso 1 1 calc R U
C95 C -0.0447(6) 0.4129(3) 0.6130(4) 0.115(3) Uani 1 1 d . .
H95 H -0.0976 0.4323 0.6199 0.138 Uiso 1 1 calc R U
C96 C 0.0336(7) 0.3970(3) 0.6488(3) 0.087(2) Uani 1 1 d . .

loop_
_atom_site_aniso_label
_atom_site_aniso_U_11
_atom_site_aniso_U_22
_atom_site_aniso_U_33
_atom_site_aniso_U_23
_atom_site_aniso_U_13
_atom_site_aniso_U_12
Co1 0.0550(6) 0.0593(6) 0.0614(5) 0.0005(5) 0.0145(4) 0.0018(5)
Co2 0.0844(8) 0.0773(7) 0.0632(5) 0.0080(5) 0.0220(5) 0.0124(6)
Co3 0.0657(7) 0.0768(7) 0.0644(6) -0.0008(5) 0.0126(5) 0.0097(5)
Co4 0.0815(8) 0.0668(6) 0.0735(6) 0.0045(5) 0.0212(5) 0.0061(5)
Co5 0.0690(7) 0.0717(6) 0.0691(6) 0.0049(5) 0.0244(5) 0.0071(5)
N1 0.062(4) 0.063(4) 0.050(3) 0.008(3) 0.008(3) 0.000(3)
N2 0.048(4) 0.087(4) 0.063(4) 0.000(3) 0.004(3) 0.016(3)
N3 0.065(4) 0.081(4) 0.058(3) 0.007(3) 0.013(3) 0.012(3)
N4 0.117(6) 0.109(5) 0.067(4) -0.015(4) 0.028(4) 0.047(4)
N5 0.063(4) 0.066(4) 0.065(3) 0.004(3) 0.006(3) 0.021(3)
N6 0.054(4) 0.064(4) 0.092(4) 0.003(3) 0.015(3) 0.002(4)
N7 0.069(4) 0.063(4) 0.081(4) 0.010(3) 0.017(3) 0.006(3)
N8 0.053(5) 0.117(6) 0.151(6) 0.025(5) -0.005(4) 0.012(4)
N9 0.061(4) 0.050(3) 0.059(3) 0.009(3) 0.020(3) 0.001(3)
N10 0.088(5) 0.062(4) 0.069(4) 0.002(3) 0.026(3) 0.002(3)
N11 0.062(4) 0.084(4) 0.063(3) 0.006(3) 0.019(3) -0.003(3)
N12 0.122(6) 0.080(5) 0.087(4) -0.011(4) 0.035(4) -0.031(4)
N13 0.106(5) 0.064(4) 0.059(4) 0.010(3) 0.006(4) 0.020(4)
N14 0.106(6) 0.111(6) 0.106(5) 0.002(5) 0.019(5) 0.013(5)
N15 0.073(5) 0.080(4) 0.062(4) -0.009(3) 0.011(3) 0.010(4)
N16 0.107(6) 0.079(5) 0.150(6) -0.012(5) -0.043(5) -0.013(5)
N17 0.079(5) 0.085(4) 0.064(3) 0.014(3) 0.020(3) 0.017(3)
N18 0.098(5) 0.075(5) 0.121(5) 0.009(4) 0.048(4) -0.008(4)
N19 0.075(4) 0.080(5) 0.065(4) -0.004(3) 0.016(3) 0.003(4)
N20 0.119(6) 0.078(5) 0.118(5) -0.011(4) 0.066(4) 0.004(4)
N21 0.086(5) 0.092(5) 0.057(4) 0.007(3) 0.020(3) 0.015(4)
N22 0.106(6) 0.116(5) 0.083(5) -0.016(4) 0.032(4) 0.006(4)
N23 0.070(4) 0.075(4) 0.069(4) 0.017(3) 0.024(4) 0.005(3)
N24 0.052(5) 0.120(5) 0.135(6) -0.026(5) 0.019(4) 0.026(4)
O1 0.058(3) 0.060(3) 0.064(3) 0.009(2) 0.014(2) 0.021(2)
O2 0.071(3) 0.062(3) 0.071(3) 0.021(2) 0.015(2) 0.009(3)
O3 0.067(3) 0.055(3) 0.064(2) -0.013(2) 0.016(2) -0.009(2)
O4 0.051(3) 0.090(3) 0.065(3) 0.008(3) -0.007(2) 0.000(3)
O5 0.095(4) 0.060(3) 0.073(3) 0.008(3) 0.031(3) 0.007(3)
O6 0.066(3) 0.085(3) 0.077(3) 0.003(3) 0.032(3) 0.013(3)
C1 0.059(5) 0.043(4) 0.072(5) -0.010(4) 0.020(4) 0.001(4)
C2 0.059(5) 0.061(4) 0.045(4) 0.006(4) 0.013(4) 0.001(4)
C3 0.065(5) 0.063(5) 0.051(4) 0.004(4) 0.002(4) -0.008(4)
C4 0.062(5) 0.065(5) 0.073(5) -0.001(4) -0.002(4) -0.016(4)
C5 0.102(7) 0.096(6) 0.062(5) 0.008(5) -0.003(5) -0.011(5)
C6 0.081(7) 0.101(7) 0.089(6) 0.031(5) -0.013(5) -0.002(5)
C7 0.070(6) 0.092(6) 0.093(6) 0.005(5) 0.031(5) -0.009(4)
C8 0.038(5) 0.071(5) 0.061(5) 0.009(4) -0.015(4) -0.008(4)
C9 0.053(5) 0.078(5) 0.071(5) 0.005(4) 0.007(4) 0.015(4)
C10 0.049(5) 0.079(5) 0.063(5) 0.010(4) 0.009(4) 0.013(4)
C11 0.089(6) 0.102(6) 0.046(5) -0.009(4) 0.015(4) 0.003(5)
C12 0.099(7) 0.158(8) 0.077(5) -0.016(6) 0.029(5) 0.017(6)
C13 0.183(11) 0.247(12) 0.057(6) -0.032(7) 0.026(6) 0.062(9)
C14 0.197(12) 0.225(12) 0.074(6) -0.027(7) 0.047(7) 0.050(9)
C15 0.143(9) 0.137(8) 0.089(6) -0.025(6) 0.023(6) 0.039(6)
C16 0.107(7) 0.107(7) 0.083(6) -0.011(5) 0.043(6) 0.029(5)
C17 0.076(6) 0.077(6) 0.078(5) 0.002(5) 0.039(5) -0.001(5)
C18 0.046(5) 0.055(5) 0.078(5) -0.004(4) 0.020(4) 0.012(4)
C19 0.066(6) 0.064(5) 0.062(4) 0.006(4) 0.018(4) 0.018(5)
C20 0.063(5) 0.062(5) 0.100(5) 0.003(5) 0.025(5) -0.011(4)
C21 0.081(7) 0.082(6) 0.099(6) 0.002(5) 0.020(5) -0.011(5)
C22 0.097(7) 0.060(5) 0.107(6) 0.026(5) 0.034(5) 0.020(5)
C23 0.083(6) 0.070(6) 0.109(6) -0.004(5) 0.048(5) -0.023(5)
C24 0.063(6) 0.064(5) 0.086(5) 0.002(5) 0.028(4) -0.002(5)
C25 0.049(5) 0.081(6) 0.098(5) 0.008(5) 0.006(4) 0.014(4)
C26 0.041(5) 0.107(7) 0.074(5) 0.001(5) 0.005(4) 0.030(5)
C27 0.101(7) 0.081(6) 0.080(5) 0.015(5) 0.014(5) 0.040(6)
C28 0.146(9) 0.119(8) 0.099(6) 0.035(6) 0.024(6) 0.058(7)
C29 0.183(13) 0.142(9) 0.141(9) 0.046(8) 0.023(8) 0.047(10)
C30 0.174(13) 0.177(12) 0.179(10) 0.091(10) -0.008(9) 0.102(10)
C31 0.118(9) 0.200(12) 0.170(10) 0.065(9) -0.004(7) 0.069(8)
C32 0.091(8) 0.106(8) 0.121(7) 0.040(6) -0.012(6) 0.027(6)
C33 0.057(5) 0.056(5) 0.056(4) -0.001(4) 0.005(4) -0.002(4)
C34 0.052(5) 0.066(5) 0.053(4) 0.002(4) 0.006(3) 0.017(4)
C35 0.053(5) 0.078(5) 0.049(4) 0.005(4) 0.021(3) 0.003(4)
C36 0.047(5) 0.102(6) 0.072(5) -0.003(4) 0.021(4) -0.012(4)
C37 0.088(6) 0.128(8) 0.088(6) -0.007(6) 0.038(5) -0.023(6)
C38 0.058(5) 0.156(8) 0.069(5) 0.012(6) 0.031(4) -0.004(6)
C39 0.087(6) 0.100(6) 0.064(5) -0.005(5) 0.025(4) 0.010(5)
C40 0.079(6) 0.083(6) 0.064(4) 0.006(5) 0.023(4) 0.011(5)
C41 0.075(5) 0.064(5) 0.059(4) -0.012(4) 0.017(4) -0.005(4)
C42 0.083(6) 0.057(5) 0.055(4) 0.008(4) 0.013(4) -0.001(4)
C43 0.079(6) 0.084(6) 0.092(6) 0.024(5) 0.045(5) -0.001(5)
C44 0.105(7) 0.103(7) 0.120(7) 0.028(5) 0.043(6) -0.002(6)
C45 0.103(8) 0.151(9) 0.155(8) 0.030(8) 0.059(7) -0.039(7)
C46 0.165(10) 0.152(10) 0.149(9) -0.011(8) 0.049(8) -0.096(8)
C47 0.161(10) 0.116(8) 0.112(7) -0.001(6) 0.039(6) -0.060(7)
C48 0.115(8) 0.077(6) 0.105(7) 0.003(5) 0.036(6) -0.019(5)
C49 0.056(6) 0.091(6) 0.072(5) -0.019(5) 0.002(4) 0.014(5)
C50 0.094(7) 0.095(7) 0.056(5) -0.007(5) 0.001(5) 0.027(6)
C51 0.113(8) 0.091(7) 0.069(5) 0.020(5) 0.030(5) 0.052(6)
C52 0.142(8) 0.095(7) 0.091(6) 0.025(5) 0.031(5) 0.054(6)
C53 0.199(12) 0.130(8) 0.109(7) 0.075(7) 0.064(7) 0.081(8)
C54 0.256(15) 0.188(12) 0.094(7) 0.069(8) 0.057(8) 0.152(11)
C55 0.184(10) 0.146(9) 0.087(6) 0.055(6) 0.012(6) 0.092(8)
C56 0.108(8) 0.120(8) 0.069(6) 0.007(6) 0.001(5) 0.045(7)
C57 0.068(6) 0.107(7) 0.069(5) -0.011(5) -0.007(4) 0.027(5)
C58 0.071(6) 0.083(7) 0.104(6) -0.014(6) 0.010(5) 0.020(6)
C59 0.090(7) 0.076(6) 0.079(6) -0.007(5) 0.026(5) 0.008(6)
C60 0.093(6) 0.081(6) 0.083(5) -0.010(5) 0.027(5) 0.015(6)
C61 0.161(10) 0.061(6) 0.140(7) -0.009(6) 0.075(8) -0.005(6)
C62 0.141(11) 0.097(8) 0.195(11) -0.006(8) 0.038(8) -0.022(8)
C63 0.148(10) 0.095(8) 0.191(10) -0.010(7) -0.038(8) -0.025(8)
C64 0.109(9) 0.067(7) 0.167(9) -0.038(7) 0.020(7) -0.020(6)
C65 0.093(6) 0.067(5) 0.065(5) -0.003(4) 0.022(4) 0.002(5)
C66 0.067(5) 0.061(5) 0.079(5) 0.024(4) 0.014(4) 0.019(4)
C67 0.074(6) 0.096(6) 0.077(5) 0.027(5) 0.037(4) 0.009(5)
C68 0.106(7) 0.103(6) 0.098(6) 0.037(5) 0.053(5) 0.027(5)
C69 0.128(9) 0.172(10) 0.123(7) 0.049(8) 0.066(7) 0.018(8)
C70 0.132(9) 0.144(10) 0.163(9) 0.054(8) 0.079(8) 0.007(7)
C71 0.103(7) 0.092(7) 0.168(8) 0.018(6) 0.050(6) -0.007(6)
C72 0.089(6) 0.066(5) 0.109(6) 0.024(5) 0.026(5) -0.004(5)
C73 0.101(6) 0.069(5) 0.082(5) 0.001(4) 0.030(5) 0.003(5)
C74 0.086(6) 0.071(5) 0.070(5) -0.025(4) 0.027(4) 0.007(5)
C75 0.074(6) 0.078(6) 0.082(5) 0.010(5) 0.031(5) 0.016(5)
C76 0.100(7) 0.091(6) 0.117(6) 0.002(5) 0.044(6) 0.004(6)
C77 0.098(7) 0.139(9) 0.140(8) 0.021(7) 0.078(6) -0.004(6)
C78 0.206(13) 0.120(10) 0.166(10) -0.027(8) 0.098(9) 0.020(9)
C79 0.189(12) 0.126(9) 0.171(9) -0.004(8) 0.108(9) 0.015(8)
C80 0.130(8) 0.066(6) 0.088(6) -0.004(5) 0.052(5) 0.016(5)
C81 0.070(6) 0.068(5) 0.089(6) -0.009(4) 0.031(5) 0.002(4)
C82 0.082(6) 0.080(6) 0.073(6) -0.001(5) 0.035(5) -0.004(5)
C83 0.108(7) 0.104(6) 0.073(6) 0.004(5) 0.042(6) 0.020(5)
C84 0.134(8) 0.144(8) 0.059(5) 0.004(6) 0.017(6) 0.010(6)
C85 0.141(10) 0.167(9) 0.086(7) 0.010(6) 0.042(6) 0.004(7)
C86 0.146(11) 0.190(11) 0.091(7) -0.022(8) 0.051(8) -0.027(9)
C87 0.119(9) 0.147(8) 0.111(7) -0.013(7) 0.053(7) 0.002(7)
C88 0.106(7) 0.116(7) 0.062(5) -0.005(5) 0.044(5) -0.004(6)
C89 0.068(6) 0.087(6) 0.103(6) -0.010(5) 0.042(5) 0.012(5)
C90 0.050(6) 0.093(6) 0.081(6) -0.005(5) 0.012(5) -0.001(4)
C91 0.049(5) 0.072(5) 0.081(6) 0.004(5) 0.012(5) -0.005(4)
C92 0.072(6) 0.103(6) 0.082(5) 0.017(5) 0.011(5) -0.017(5)
C93 0.088(7) 0.112(7) 0.095(6) 0.020(6) 0.000(6) -0.032(6)
C94 0.084(8) 0.115(8) 0.149(9) 0.010(7) 0.019(7) 0.020(6)
C95 0.071(7) 0.128(8) 0.140(8) -0.001(7) -0.003(7) 0.011(6)
C96 0.072(7) 0.086(6) 0.098(6) 0.005(5) 0.004(6) 0.000(5)

loop_
_atom_type_symbol
_atom_type_description
_atom_type_scat_dispersion_real
_atom_type_scat_dispersion_imag
_atom_type_scat_source
C C 0.0033 0.0016 'International Tables Vol C Tables 4.2.6.8 and 6.1.1.4'
H H 0.0000 0.0000 'International Tables Vol C Tables 4.2.6.8 and 6.1.1.4'
N N 0.0061 0.0033 'International Tables Vol C Tables 4.2.6.8 and 6.1.1.4'
O O 0.0106 0.0060 'International Tables Vol C Tables 4.2.6.8 and 6.1.1.4'
Co Co 0.3494 0.9721 'International Tables Vol C Tables 4.2.6.8 and 6.1.1.4'

loop_
_geom_angle_atom_site_label_1
_geom_angle_atom_site_label_2
_geom_angle_atom_site_label_3
_geom_angle
N5 Co1 N9 98.45(19)
N5 Co1 N1 99.3(2)
N9 Co1 N1 104.65(19)
N5 Co1 O1 94.04(16)
N9 Co1 O1 166.84(17)
N1 Co1 O1 77.23(17)
N5 Co1 O3 167.00(19)
N9 Co1 O3 77.77(17)
N1 Co1 O3 93.71(16)
O1 Co1 O3 89.13(14)
N5 Co1 O2 76.55(19)
N9 Co1 O2 93.04(16)
N1 Co1 O2 162.27(17)
O1 Co1 O2 85.82(14)
O3 Co1 O2 91.14(15)
N17 Co2 N13 101.9(2)
N17 Co2 N21 103.5(2)
N13 Co2 N21 97.0(2)
N17 Co2 O4 163.41(19)
N13 Co2 O4 78.3(2)
N21 Co2 O4 92.87(19)
N17 Co2 O5 77.87(19)
N13 Co2 O5 94.69(18)
N21 Co2 O5 167.6(2)
O4 Co2 O5 85.58(16)
N17 Co2 O6 89.69(18)
N13 Co2 O6 168.2(2)
N21 Co2 O6 78.0(2)
O4 Co2 O6 91.23(15)
O5 Co2 O6 89.78(15)
N3 Co3 O4 116.08(18)
N3 Co3 O1 95.62(19)
O4 Co3 O1 126.37(17)
N3 Co3 N15 102.0(2)
O4 Co3 N15 95.1(2)
O1 Co3 N15 120.5(2)
N7 Co4 N19 104.6(2)
N7 Co4 O5 121.1(2)
N19 Co4 O5 94.9(2)
N7 Co4 O2 94.1(2)
N19 Co4 O2 117.17(19)
O5 Co4 O2 124.93(17)
O6 Co5 N11 123.21(19)
O6 Co5 O3 122.96(16)
N11 Co5 O3 96.23(19)
O6 Co5 N23 95.0(2)
N11 Co5 N23 101.8(2)
O3 Co5 N23 117.09(18)
C2 N1 C3 105.9(5)
C2 N1 Co1 113.4(4)
C3 N1 Co1 140.6(5)
C8 N2 C2 108.3(5)
C8 N2 H2 125.9
C2 N2 H2 125.9
C10 N3 C11 104.4(5)
C10 N3 Co3 123.3(4)
C11 N3 Co3 131.7(4)
C16 N4 C10 107.9(5)
C16 N4 H4 126.1
C10 N4 H4 126.1
C18 N5 C19 106.7(6)
C18 N5 Co1 113.9(5)
C19 N5 Co1 139.2(5)
C24 N6 C18 108.3(6)
C24 N6 H6 125.8
C18 N6 H6 125.8
C26 N7 C27 103.2(6)
C26 N7 Co4 124.8(5)
C27 N7 Co4 132.0(5)
C26 N8 C32 106.3(7)
C26 N8 H8 126.9
C32 N8 H8 126.9
C34 N9 C35 104.7(5)
C34 N9 Co1 113.2(4)
C35 N9 Co1 141.4(5)
C34 N10 C40 107.4(6)
C34 N10 H10 126.3
C40 N10 H10 126.3
C42 N11 C43 104.5(6)
C42 N11 Co5 122.7(5)
C43 N11 Co5 131.9(4)
C48 N12 C42 107.1(6)
C48 N12 H12 126.5
C42 N12 H12 126.5
C50 N13 C51 104.6(7)
C50 N13 Co2 112.4(5)
C51 N13 Co2 141.2(6)
C56 N14 C50 107.1(7)
C56 N14 H14 126.4
C50 N14 H14 126.4
C58 N15 C59 108.1(7)
C58 N15 Co3 120.9(6)
C59 N15 Co3 130.8(5)
C64 N16 C58 104.8(7)
C64 N16 H16 127.6
C58 N16 H16 127.6
C66 N17 C67 104.5(6)
C66 N17 Co2 113.9(5)
C67 N17 Co2 141.6(5)
C66 N18 C72 106.4(6)
C66 N18 H18 126.8
C72 N18 H18 126.8
C74 N19 C75 106.2(6)
C74 N19 Co4 122.1(5)
C75 N19 Co4 131.7(6)
C74 N20 C80 110.2(7)
C74 N20 H20 124.9
C80 N20 H20 124.9
C82 N21 C83 105.8(6)
C82 N21 Co2 112.9(5)
C83 N21 Co2 141.2(6)
C82 N22 C88 108.4(7)
C82 N22 H22 125.8
C88 N22 H22 125.8
C90 N23 C91 107.9(6)
C90 N23 Co5 121.9(5)
C91 N23 Co5 129.5(5)
C90 N24 C96 108.0(6)
C90 N24 H24 126.0
C96 N24 H24 126.0
C1 O1 Co3 123.0(4)
C1 O1 Co1 114.4(4)
Co3 O1 Co1 120.99(19)
C17 O2 Co4 123.7(5)
C17 O2 Co1 114.5(4)
Co4 O2 Co1 119.9(2)
C33 O3 Co5 121.6(4)
C33 O3 Co1 115.1(3)
Co5 O3 Co1 121.38(18)
C49 O4 Co3 123.5(5)
C49 O4 Co2 113.3(5)
Co3 O4 Co2 118.8(2)
C65 O5 Co4 123.4(4)
C65 O5 Co2 115.1(4)
Co4 O5 Co2 120.4(2)
C81 O6 Co5 122.3(4)
C81 O6 Co2 115.1(4)
Co5 O6 Co2 119.8(2)
O1 C1 C9 126.4(6)
O1 C1 C2 114.5(5)
C9 C1 C2 119.1(6)
N1 C2 N2 110.6(5)
N1 C2 C1 120.2(6)
N2 C2 C1 129.2(6)
N1 C3 C8 107.8(6)
N1 C3 C4 129.5(7)
C8 C3 C4 122.7(6)
C5 C4 C3 115.6(6)
C5 C4 H4A 122.2
C3 C4 H4A 122.2
C4 C5 C6 123.0(7)
C4 C5 H5 118.5
C6 C5 H5 118.5
C7 C6 C5 120.6(7)
C7 C6 H6A 119.7
C5 C6 H6A 119.7
C8 C7 C6 118.6(7)
C8 C7 H7 120.7
C6 C7 H7 120.7
N2 C8 C7 133.1(7)
N2 C8 C3 107.3(6)
C7 C8 C3 119.6(7)
C1 C9 C10 127.1(6)
C1 C9 H9 116.5
C10 C9 H9 116.5
N3 C10 N4 111.3(6)
N3 C10 C9 123.9(6)
N4 C10 C9 124.8(6)
N3 C11 C12 129.9(5)
N3 C11 C16 110.1(5)
C12 C11 C16 120.0
C13 C12 C11 120.0
C13 C12 H12A 120.0
C11 C12 H12A 120.0
C12 C13 C14 120.0
C12 C13 H13 120.0
C14 C13 H13 120.0
C15 C14 C13 120.0
C15 C14 H14A 120.0
C13 C14 H14A 120.0
C14 C15 C16 120.0
C14 C15 H15 120.0
C16 C15 H15 120.0
N4 C16 C15 133.5(5)
N4 C16 C11 106.2(5)
C15 C16 C11 120.0
C25 C17 O2 124.0(7)
C25 C17 C18 124.5(7)
O2 C17 C18 111.5(7)
N5 C18 N6 110.7(6)
N5 C18 C17 123.1(7)
N6 C18 C17 126.1(7)
C20 C19 N5 131.3(7)
C20 C19 C24 119.3(7)
N5 C19 C24 109.3(6)
C21 C20 C19 118.9(7)
C21 C20 H20A 120.5
C19 C20 H20A 120.5
C22 C21 C20 122.1(7)
C22 C21 H21 119.0
C20 C21 H21 119.0
C21 C22 C23 120.4(7)
C21 C22 H22A 119.8
C23 C22 H22A 119.8
C22 C23 C24 119.4(7)
C22 C23 H23 120.3
C24 C23 H23 120.3
N6 C24 C23 135.2(8)
N6 C24 C19 104.9(6)
C23 C24 C19 119.8(8)
C17 C25 C26 127.3(7)
C17 C25 H25 116.4
C26 C25 H25 116.4
N7 C26 N8 113.9(7)
N7 C26 C25 124.4(7)
N8 C26 C25 121.8(8)
N7 C27 C28 128.9(7)
N7 C27 C32 111.1(7)
C28 C27 C32 120.0
C27 C28 C29 120.0
C27 C28 H28 120.0
C29 C28 H28 120.0
C30 C29 C28 120.0
C30 C29 H29 120.0
C28 C29 H29 120.0
C31 C30 C29 120.0
C31 C30 H30 120.0
C29 C30 H30 120.0
C30 C31 C32 120.0
C30 C31 H31 120.0
C32 C31 H31 120.0
N8 C32 C31 134.6(7)
N8 C32 C27 105.4(7)
C31 C32 C27 120.0
O3 C33 C41 128.1(6)
O3 C33 C34 111.3(5)
C41 C33 C34 120.6(6)
N9 C34 N10 112.2(6)
N9 C34 C33 121.5(6)
N10 C34 C33 126.3(6)
N9 C35 C40 110.7(6)
N9 C35 C36 128.9(7)
C40 C35 C36 120.5(6)
C37 C36 C35 117.7(7)
C37 C36 H36 121.2
C35 C36 H36 121.2
C36 C37 C38 121.2(7)
C36 C37 H37 119.4
C38 C37 H37 119.4
C39 C38 C37 123.3(7)
C39 C38 H38 118.4
C37 C38 H38 118.4
C38 C39 C40 115.0(7)
C38 C39 H39 122.5
C40 C39 H39 122.5
N10 C40 C35 105.0(6)
N10 C40 C39 132.6(7)
C35 C40 C39 122.4(7)
C33 C41 C42 126.2(6)
C33 C41 H41 116.9
C42 C41 H41 116.9
N11 C42 N12 111.9(6)
N11 C42 C41 124.9(6)
N12 C42 C41 123.0(6)
C44 C43 C48 120.0
C44 C43 N11 130.7(6)
C48 C43 N11 109.2(6)
C45 C44 C43 120.0
C45 C44 H44 120.0
C43 C44 H44 120.0
C46 C45 C44 120.0
C46 C45 H45 120.0
C44 C45 H45 120.0
C45 C46 C47 120.0
C45 C46 H46 120.0
C47 C46 H46 120.0
C48 C47 C46 120.0
C48 C47 H47 120.0
C46 C47 H47 120.0
N12 C48 C47 132.7(6)
N12 C48 C43 107.3(6)
C47 C48 C43 120.0
O4 C49 C57 125.1(7)
O4 C49 C50 112.2(7)
C57 C49 C50 122.7(8)
N13 C50 N14 112.6(8)
N13 C50 C49 122.1(8)
N14 C50 C49 125.3(9)
N13 C51 C52 129.4(6)
N13 C51 C56 110.5(6)
C52 C51 C56 120.0
C51 C52 C53 120.0
C51 C52 H52 120.0
C53 C52 H52 120.0
C54 C53 C52 120.0
C54 C53 H53 120.0
C52 C53 H53 120.0
C55 C54 C53 120.0
C55 C54 H54 120.0
C53 C54 H54 120.0
C56 C55 C54 120.0
C56 C55 H55 120.0
C54 C55 H55 120.0
N14 C56 C55 134.9(6)
N14 C56 C51 105.1(6)
C55 C56 C51 120.0
C49 C57 C58 124.6(7)
C49 C57 H57 117.7
C58 C57 H57 117.7
N15 C58 N16 110.7(8)
N15 C58 C57 128.0(8)
N16 C58 C57 121.3(8)
N15 C59 C60 132.4(6)
N15 C59 C64 107.6(6)
C60 C59 C64 120.0
C59 C60 C61 120.0
C59 C60 H60 120.0
C61 C60 H60 120.0
C60 C61 C62 120.0
C60 C61 H61 120.0
C62 C61 H61 120.0
C63 C62 C61 120.0
C63 C62 H62 120.0
C61 C62 H62 120.0
C62 C63 C64 120.0
C62 C63 H63 120.0
C64 C63 H63 120.0
C63 C64 C59 120.0
C63 C64 N16 131.3(7)
C59 C64 N16 108.7(7)
C73 C65 O5 127.3(7)
C73 C65 C66 121.6(7)
O5 C65 C66 111.1(6)
N17 C66 N18 112.9(6)
N17 C66 C65 121.7(7)
N18 C66 C65 125.4(7)
C68 C67 C72 120.0
C68 C67 N17 130.6(5)
C72 C67 N17 109.4(5)
C67 C68 C69 120.0
C67 C68 H68 120.0
C69 C68 H68 120.0
C70 C69 C68 120.0
C70 C69 H69 120.0
C68 C69 H69 120.0
C71 C70 C69 120.0
C71 C70 H70 120.0
C69 C70 H70 120.0
C70 C71 C72 120.0
C70 C71 H71 120.0
C72 C71 H71 120.0
C71 C72 C67 120.0
C71 C72 N18 133.2(5)
C67 C72 N18 106.8(5)
C65 C73 C74 126.2(7)
C65 C73 H73 116.9
C74 C73 H73 116.9
N20 C74 N19 109.7(6)
N20 C74 C73 124.2(7)
N19 C74 C73 125.9(6)
C76 C75 N19 129.5(8)
C76 C75 C80 122.4(7)
N19 C75 C80 108.1(7)
C75 C76 C77 115.9(7)
C75 C76 H76 122.0
C77 C76 H76 122.0
C78 C77 C76 121.6(8)
C78 C77 H77 119.2
C76 C77 H77 119.2
C79 C78 C77 121.2(10)
C79 C78 H78 119.4
C77 C78 H78 119.4
C78 C79 C80 118.8(10)
C78 C79 H79 120.6
C80 C79 H79 120.6
N20 C80 C79 134.4(9)
N20 C80 C75 105.8(7)
C79 C80 C75 119.8(9)
O6 C81 C89 127.7(7)
O6 C81 C82 111.5(7)
C89 C81 C82 120.7(7)
N21 C82 N22 111.3(6)
N21 C82 C81 121.8(7)
N22 C82 C81 126.9(8)
N21 C83 C88 108.9(8)
N21 C83 C84 130.6(8)
C88 C83 C84 120.5(8)
C85 C84 C83 118.3(8)
C85 C84 H84 120.9
C83 C84 H84 120.9
C84 C85 C86 121.1(10)
C84 C85 H85 119.5
C86 C85 H85 119.5
C85 C86 C87 122.4(9)
C85 C86 H86 118.8
C87 C86 H86 118.8
C86 C87 C88 117.0(9)
C86 C87 H87 121.5
C88 C87 H87 121.5
N22 C88 C83 105.5(7)
N22 C88 C87 133.9(9)
C83 C88 C87 120.6(9)
C81 C89 C90 124.7(7)
C81 C89 H89 117.6
C90 C89 H89 117.6
N23 C90 N24 109.0(6)
N23 C90 C89 126.6(7)
N24 C90 C89 124.3(8)
C96 C91 N23 109.1(7)
C96 C91 C92 119.0(8)
N23 C91 C92 131.8(8)
C91 C92 C93 115.9(7)
C91 C92 H92 122.0
C93 C92 H92 122.0
C94 C93 C92 123.8(9)
C94 C93 H93 118.1
C92 C93 H93 118.1
C93 C94 C95 121.2(10)
C93 C94 H94 119.4
C95 C94 H94 119.4
C94 C95 C96 115.7(9)
C94 C95 H95 122.2
C96 C95 H95 122.2
C91 C96 N24 105.7(8)
C91 C96 C95 124.3(9)
N24 C96 C95 129.9(9)

loop_
_geom_bond_atom_site_label_1
_geom_bond_atom_site_label_2
_geom_bond_distance
Co1 N5 2.083(6)
Co1 N9 2.089(5)
Co1 N1 2.104(5)
Co1 O1 2.191(4)
Co1 O3 2.195(4)
Co1 O2 2.204(4)
Co2 N17 2.067(6)
Co2 N13 2.081(6)
Co2 N21 2.099(5)
Co2 O4 2.174(4)
Co2 O5 2.187(4)
Co2 O6 2.187(4)
Co3 N3 1.979(5)
Co3 O4 1.982(4)
Co3 O1 1.986(4)
Co3 N15 1.991(6)
Co4 N7 1.954(6)
Co4 N19 1.984(5)
Co4 O5 1.996(4)
Co4 O2 2.007(4)
Co5 O6 1.980(4)
Co5 N11 1.985(5)
Co5 O3 1.989(4)
Co5 N23 2.002(5)
N1 C2 1.358(6)
N1 C3 1.393(7)
N2 C8 1.345(7)
N2 C2 1.365(7)
N2 H2 0.8600
N3 C10 1.360(7)
N3 C11 1.382(5)
N4 C16 1.360(6)
N4 C10 1.361(7)
N4 H4 0.8600
N5 C18 1.321(7)
N5 C19 1.398(7)
N6 C24 1.376(7)
N6 C18 1.397(7)
N6 H6 0.8600
N7 C26 1.327(8)
N7 C27 1.382(6)
N8 C26 1.362(8)
N8 C32 1.371(7)
N8 H8 0.8600
N9 C34 1.346(7)
N9 C35 1.392(6)
N10 C34 1.373(6)
N10 C40 1.391(7)
N10 H10 0.8600
N11 C42 1.353(7)
N11 C43 1.401(6)
N12 C48 1.361(6)
N12 C42 1.370(7)
N12 H12 0.8600
N13 C50 1.311(9)
N13 C51 1.384(6)
N14 C56 1.369(7)
N14 C50 1.371(8)
N14 H14 0.8600
N15 C58 1.340(8)
N15 C59 1.376(7)
N16 C64 1.394(7)
N16 C58 1.398(9)
N16 H16 0.8600
N17 C66 1.340(7)
N17 C67 1.421(6)
N18 C66 1.377(8)
N18 C72 1.393(6)
N18 H18 0.8600
N19 C74 1.380(8)
N19 C75 1.409(7)
N20 C74 1.341(7)
N20 C80 1.382(8)
N20 H20 0.8600
N21 C82 1.340(8)
N21 C83 1.396(8)
N22 C82 1.365(7)
N22 C88 1.372(8)
N22 H22 0.8600
N23 C90 1.339(7)
N23 C91 1.385(8)
N24 C90 1.378(8)
N24 C96 1.401(8)
N24 H24 0.8600
O1 C1 1.333(6)
O2 C17 1.363(8)
O3 C33 1.347(6)
O4 C49 1.354(7)
O5 C65 1.356(7)
O6 C81 1.347(7)
C1 C9 1.372(7)
C1 C2 1.446(8)
C3 C8 1.413(8)
C3 C4 1.423(7)
C4 C5 1.373(8)
C4 H4A 0.9300
C5 C6 1.406(9)
C5 H5 0.9300
C6 C7 1.399(8)
C6 H6A 0.9300
C7 C8 1.387(8)
C7 H7 0.9300
C9 C10 1.452(8)
C9 H9 0.9300
C11 C12 1.3900
C11 C16 1.3900
C12 C13 1.3900
C12 H12A 0.9300
C13 C14 1.3900
C13 H13 0.9300
C14 C15 1.3900
C14 H14A 0.9300
C15 C16 1.3900
C15 H15 0.9300
C17 C25 1.353(8)
C17 C18 1.430(9)
C19 C20 1.390(8)
C19 C24 1.419(8)
C20 C21 1.383(8)
C20 H20A 0.9300
C21 C22 1.371(9)
C21 H21 0.9300
C22 C23 1.372(9)
C22 H22A 0.9300
C23 C24 1.407(9)
C23 H23 0.9300
C25 C26 1.468(9)
C25 H25 0.9300
C27 C28 1.3900
C27 C32 1.3900
C28 C29 1.3900
C28 H28 0.9300
C29 C30 1.3900
C29 H29 0.9300
C30 C31 1.3900
C30 H30 0.9300
C31 C32 1.3900
C31 H31 0.9300
C33 C41 1.365(7)
C33 C34 1.484(8)
C35 C40 1.405(8)
C35 C36 1.412(8)
C36 C37 1.372(7)
C36 H36 0.9300
C37 C38 1.417(9)
C37 H37 0.9300
C38 C39 1.381(9)
C38 H38 0.9300
C39 C40 1.423(8)
C39 H39 0.9300
C41 C42 1.447(8)
C41 H41 0.9300
C43 C44 1.3900
C43 C48 1.3900
C44 C45 1.3900
C44 H44 0.9300
C45 C46 1.3900
C45 H45 0.9300
C46 C47 1.3900
C46 H46 0.9300
C47 C48 1.3900
C47 H47 0.9300
C49 C57 1.377(9)
C49 C50 1.476(10)
C51 C52 1.3900
C51 C56 1.3900
C52 C53 1.3900
C52 H52 0.9300
C53 C54 1.3900
C53 H53 0.9300
C54 C55 1.3900
C54 H54 0.9300
C55 C56 1.3900
C55 H55 0.9300
C57 C58 1.457(9)
C57 H57 0.9300
C59 C60 1.3900
C59 C64 1.3900
C60 C61 1.3900
C60 H60 0.9300
C61 C62 1.3900
C61 H61 0.9300
C62 C63 1.3900
C62 H62 0.9300
C63 C64 1.3900
C63 H63 0.9300
C65 C73 1.330(8)
C65 C66 1.481(8)
C67 C68 1.3900
C67 C72 1.3900
C68 C69 1.3900
C68 H68 0.9300
C69 C70 1.3900
C69 H69 0.9300
C70 C71 1.3900
C70 H70 0.9300
C71 C72 1.3900
C71 H71 0.9300
C73 C74 1.436(8)
C73 H73 0.9300
C75 C76 1.380(9)
C75 C80 1.412(9)
C76 C77 1.433(9)
C76 H76 0.9300
C77 C78 1.394(11)
C77 H77 0.9300
C78 C79 1.365(12)
C78 H78 0.9300
C79 C80 1.411(10)
C79 H79 0.9300
C81 C89 1.365(9)
C81 C82 1.491(9)
C83 C88 1.416(9)
C83 C84 1.421(9)
C84 C85 1.384(9)
C84 H84 0.9300
C85 C86 1.388(11)
C85 H85 0.9300
C86 C87 1.410(11)
C86 H86 0.9300
C87 C88 1.417(9)
C87 H87 0.9300
C89 C90 1.443(9)
C89 H89 0.9300
C91 C96 1.380(9)
C91 C92 1.391(8)
C92 C93 1.415(9)
C92 H92 0.9300
C93 C94 1.353(9)
C93 H93 0.9300
C94 C95 1.364(9)
C94 H94 0.9300
C95 C96 1.409(10)
C95 H95 0.9300
